data_7006794
loop_
_publ_author_name
'de Silva, Namal'
'Nichiporuk, Rita V.'
'Dahl, Lawrence F.'

_publ_section_title
;
 Syntheses and structural analyses of variable-stoichiometric Au-Pt-Ni
 carbonyl/phosphine clusters,
 Pt3(Pt(1-x)Ni(x))(AuPPh3)2(mu2-CO)4(CO)(PPh3)3 and
 Pt2(Pt(2-y)Ni(y))(AuPPh3)2(mu2-CO)4(CO)2(PPh3)2, with ligation-induced
 site-specific Pt/Ni substitutional disorder within butterfly-based
 Pt3(Pt(1-x)Ni(x))Au2 and Pt2(Pt(2-y)Ni(y))Au2 core-geometries.
;
_journal_issue 19
_journal_name_full 'Dalton transactions (Cambridge, England : 2003)'
_journal_page_first 2291
_journal_page_last 2300
_journal_paper_doi 10.1039/b514105m
_journal_year 2006
_chemical_formula_moiety
;
Pt3Pt(1-x)Ni(x)Au2(PPh3)5(CO)5.2THF (Crystal 1C)
x = 0.74
;
_chemical_formula_sum 'C103 H91 Au2 Ni0.74 O7 P5 Pt3.26'
_chemical_formula_weight 2668.98
_chemical_name_systematic
;
?
;
_space_group_IT_number 2
_symmetry_cell_setting triclinic
_symmetry_space_group_name_Hall '-P 1'
_symmetry_space_group_name_H-M 'P -1'
_atom_sites_solution_hydrogens geom
_atom_sites_solution_primary direct
_atom_sites_solution_secondary difmap
_audit_creation_method SHELXL-97
_cell_angle_alpha 87.091(4)
_cell_angle_beta 82.892(4)
_cell_angle_gamma 74.258(4)
_cell_formula_units_Z 2
_cell_length_a 13.014(3)
_cell_length_b 13.517(3)
_cell_length_c 26.827(6)
_cell_measurement_temperature 173(2)
_cell_volume 4506.5(18)
_computing_structure_refinement 'SHELXL-97 (Sheldrick, 1997)'
_computing_structure_solution 'SHELXS-97 (Sheldrick, 1990)'
_diffrn_ambient_temperature 173(2)
_diffrn_measured_fraction_theta_full 0.985
_diffrn_measured_fraction_theta_max 0.985
_diffrn_radiation_monochromator graphite
_diffrn_radiation_source 'fine-focus sealed tube'
_diffrn_radiation_type MoK\a
_diffrn_radiation_wavelength 0.71073
_diffrn_reflns_av_R_equivalents 0.0869
_diffrn_reflns_av_sigmaI/netI 0.1419
_diffrn_reflns_limit_h_max 14
_diffrn_reflns_limit_h_min -14
_diffrn_reflns_limit_k_max 15
_diffrn_reflns_limit_k_min -15
_diffrn_reflns_limit_l_max 29
_diffrn_reflns_limit_l_min -29
_diffrn_reflns_number 28643
_diffrn_reflns_theta_full 23.38
_diffrn_reflns_theta_max 23.38
_diffrn_reflns_theta_min 0.76
_exptl_absorpt_coefficient_mu 8.581
_exptl_absorpt_correction_T_max 0.6736
_exptl_absorpt_correction_T_min 0.1231
_exptl_crystal_colour red/orange
_exptl_crystal_density_diffrn 1.967
_exptl_crystal_density_method 'not measured'
_exptl_crystal_description plate
_exptl_crystal_F_000 2546
_exptl_crystal_size_max 0.42
_exptl_crystal_size_mid 0.28
_exptl_crystal_size_min 0.05
_refine_diff_density_max 3.649
_refine_diff_density_min -2.304
_refine_diff_density_rms 0.403
_refine_ls_extinction_method none
_refine_ls_goodness_of_fit_ref 1.103
_refine_ls_hydrogen_treatment mixed
_refine_ls_matrix_type full
_refine_ls_number_parameters 293
_refine_ls_number_reflns 12936
_refine_ls_number_restraints 0
_refine_ls_restrained_S_all 1.103
_refine_ls_R_factor_all 0.1421
_refine_ls_R_factor_gt 0.0915
_refine_ls_shift/su_max 0.000
_refine_ls_shift/su_mean 0.000
_refine_ls_structure_factor_coef Fsqd
_refine_ls_weighting_details 'calc w=1/[\s^2^(Fo^2^)+(0.0932P)^2^+2.1879P] where P=(Fo^2^+2Fc^2^)/3'
_refine_ls_weighting_scheme calc
_refine_ls_wR_factor_gt 0.1970
_refine_ls_wR_factor_ref 0.2187
_reflns_number_gt 8284
_reflns_number_total 12936
_reflns_threshold_expression >2sigma(I)
_cod_data_source_file b514105m.txt
_cod_data_source_block dahl187
_cod_depositor_comments
;
The following automatic conversions were performed:
'_symmetry_cell_setting' value 'Triclinic' changed to 'triclinic'
according to '/home/saulius/struct/CIF-dictionaries/cif_core.dic'
dictionary named 'cif_core.dic' version 2.4.1 from 2010-06-29.

Automatic conversion script
Id: cif_fix_enum 1527 2010-12-29 10:47:43Z saulius 
;
_cod_original_cell_volume 4506.3(16)
_cod_original_sg_symbol_H-M P-1
_cod_database_code 7006794

loop_
_symmetry_equiv_pos_as_xyz
'x, y, z'
'-x, -y, -z'

loop_
_atom_site_label
_atom_site_type_symbol
_atom_site_fract_x
_atom_site_fract_y
_atom_site_fract_z
_atom_site_U_iso_or_equiv
_atom_site_adp_type
_atom_site_occupancy
_atom_site_symmetry_multiplicity
_atom_site_calc_flag
_atom_site_refinement_flags
_atom_site_disorder_assembly
_atom_site_disorder_group
Au1 Au 0.49798(7) 0.07574(7) 0.22862(4) 0.0231(3) Uani 1 1 d . . .
Au2 Au 0.29801(8) 0.06768(7) 0.29775(4) 0.0247(3) Uani 1 1 d . A .
Ni1 Ni 0.29642(15) 0.12427(14) 0.20047(7) 0.0216(5) Uani 0.74 1 d P A 2
O1 O 0.3498(13) 0.1450(12) 0.0929(6) 0.029(4) Uani 1 1 d . A .
O2 O 0.0790(15) 0.1594(13) 0.1744(7) 0.044(5) Uani 1 1 d . . .
O3 O 0.1953(12) 0.4294(12) 0.3204(6) 0.027(4) Uani 1 1 d . . .
O4 O 0.4558(13) 0.4191(12) 0.2412(6) 0.032(4) Uani 1 1 d . A .
O5 O 0.3036(16) -0.0858(14) 0.1807(7) 0.050(6) Uani 1 1 d . A .
O6 O 0.0376(18) -0.0883(18) 0.0762(9) 0.073(7) Uiso 1 1 d . . .
O7 O 0.088(3) 0.689(3) 0.4784(13) 0.136(12) Uiso 1 1 d . . .
P1 P 0.2276(5) -0.0443(5) 0.3494(2) 0.0232(15) Uani 1 1 d . . .
P2 P 0.6460(5) -0.0549(4) 0.2029(2) 0.0236(15) Uani 1 1 d . A .
P3 P 0.4262(5) 0.3674(4) 0.1057(2) 0.0209(15) Uani 1 1 d . . .
P4 P 0.0050(5) 0.4088(5) 0.2411(2) 0.0241(15) Uani 1 1 d . A .
P5 P 0.4262(6) 0.2292(5) 0.3479(3) 0.0307(17) Uani 1 1 d . . .
Pt1 Pt 0.29642(15) 0.12427(14) 0.20047(7) 0.0216(5) Uani 0.26 1 d P A 1
Pt2 Pt 0.15974(7) 0.28697(7) 0.24283(4) 0.0204(3) Uani 1 1 d . . .
Pt3 Pt 0.38800(8) 0.27484(7) 0.17421(4) 0.0214(3) Uani 1 1 d . A .
Pt4 Pt 0.35749(8) 0.24256(7) 0.27343(4) 0.0248(3) Uani 1 1 d . A .
C1 C 0.344(2) 0.1740(18) 0.1340(9) 0.029(6) Uani 1 1 d . . .
C2 C 0.138(2) 0.1860(19) 0.1943(9) 0.030(7) Uani 1 1 d . A .
C3 C 0.2210(16) 0.3571(16) 0.2952(8) 0.010(5) Uiso 1 1 d . A .
C4 C 0.4231(17) 0.3507(17) 0.2315(8) 0.018(5) Uiso 1 1 d . . .
C5 C 0.305(2) -0.003(2) 0.1897(10) 0.047(8) Uani 1 1 d . . .
C6 C -0.1129(2) 0.3713(3) 0.22427(15) 0.029(6) Uiso 1 1 d G . .
C7 C -0.1114(3) 0.3427(3) 0.17509(15) 0.035(7) Uiso 1 1 d G A .
H7 H -0.0505 0.3417 0.1514 0.043 Uiso 1 1 calc R . .
C8 C -0.1988(3) 0.3155(4) 0.16061(17) 0.028(6) Uiso 1 1 d G A .
H8 H -0.1978 0.2959 0.1270 0.034 Uiso 1 1 calc R . .
C9 C -0.2878(2) 0.3169(4) 0.19533(19) 0.045(8) Uiso 1 1 d G A .
H9 H -0.3476 0.2984 0.1854 0.053 Uiso 1 1 calc R . .
C10 C -0.2894(2) 0.3456(4) 0.24451(19) 0.028(6) Uiso 1 1 d G A .
H10 H -0.3502 0.3465 0.2682 0.033 Uiso 1 1 calc R . .
C11 C -0.2019(2) 0.3727(3) 0.25898(17) 0.023(6) Uiso 1 1 d G A .
H11 H -0.2030 0.3923 0.2926 0.028 Uiso 1 1 calc R . .
C12 C -0.0480(3) 0.4742(3) 0.30151(15) 0.024(6) Uiso 1 1 d G A .
C13 C -0.0367(3) 0.4152(3) 0.34547(14) 0.032(6) Uiso 1 1 d G A .
H13 H 0.0002 0.3442 0.3440 0.038 Uiso 1 1 calc R . .
C14 C -0.0793(3) 0.4601(3) 0.39161(15) 0.061(9) Uiso 1 1 d G A .
H14 H -0.0716 0.4198 0.4217 0.073 Uiso 1 1 calc R . .
C15 C -0.1332(3) 0.5641(3) 0.39379(16) 0.050(8) Uiso 1 1 d G A .
H15 H -0.1624 0.5947 0.4253 0.060 Uiso 1 1 calc R . .
C16 C -0.1445(3) 0.6231(3) 0.34984(17) 0.056(9) Uiso 1 1 d G A .
H16 H -0.1814 0.6941 0.3513 0.067 Uiso 1 1 calc R . .
C17 C -0.1019(3) 0.5781(3) 0.30370(16) 0.042(7) Uiso 1 1 d G A .
H17 H -0.1096 0.6185 0.2737 0.051 Uiso 1 1 calc R . .
C18 C 0.0178(3) 0.5147(3) 0.19749(15) 0.029(6) Uiso 1 1 d G A .
C19 C -0.0570(3) 0.5603(3) 0.16472(16) 0.042(7) Uiso 1 1 d G A .
H19 H -0.1193 0.5367 0.1641 0.051 Uiso 1 1 calc R . .
C20 C -0.0407(3) 0.6402(3) 0.13279(17) 0.033(7) Uiso 1 1 d G A .
H20 H -0.0919 0.6713 0.1104 0.040 Uiso 1 1 calc R . .
C21 C 0.0505(4) 0.6746(3) 0.13364(17) 0.053(8) Uiso 1 1 d G A .
H21 H 0.0616 0.7293 0.1118 0.064 Uiso 1 1 calc R . .
C22 C 0.1253(3) 0.6291(2) 0.16642(16) 0.046(8) Uiso 1 1 d G A .
H22 H 0.1876 0.6527 0.1670 0.055 Uiso 1 1 calc R . .
C23 C 0.1090(3) 0.5492(2) 0.19834(14) 0.048(8) Uiso 1 1 d G A .
H23 H 0.1601 0.5181 0.2207 0.058 Uiso 1 1 calc R . .
C24 C 0.3329(3) 0.3784(3) 0.05893(11) 0.032(6) Uiso 1 1 d G A .
C25 C 0.2246(3) 0.3992(3) 0.07704(12) 0.027(6) Uiso 1 1 d G A .
H25 H 0.2030 0.4032 0.1122 0.032 Uiso 1 1 calc R . .
C26 C 0.1478(3) 0.4142(3) 0.04372(13) 0.053(8) Uiso 1 1 d G A .
H26 H 0.0737 0.4284 0.0561 0.063 Uiso 1 1 calc R . .
C27 C 0.1793(4) 0.4084(4) -0.00772(12) 0.046(8) Uiso 1 1 d G A .
H27 H 0.1268 0.4186 -0.0305 0.055 Uiso 1 1 calc R . .
C28 C 0.2876(4) 0.3876(4) -0.02583(12) 0.051(8) Uiso 1 1 d G A .
H28 H 0.3092 0.3836 -0.0610 0.061 Uiso 1 1 calc R . .
C29 C 0.3644(4) 0.3726(3) 0.00749(11) 0.034(7) Uiso 1 1 d G A .
H29 H 0.4385 0.3583 -0.0049 0.041 Uiso 1 1 calc R . .
C30 C 0.4262(3) 0.5028(3) 0.11115(14) 0.022(6) Uiso 1 1 d G A .
C31 C 0.3650(4) 0.5801(3) 0.08254(15) 0.063(9) Uiso 1 1 d G A .
H31 H 0.3190 0.5642 0.0612 0.075 Uiso 1 1 calc R . .
C32 C 0.3713(4) 0.6807(3) 0.08520(17) 0.074(11) Uiso 1 1 d G A .
H32 H 0.3295 0.7335 0.0656 0.089 Uiso 1 1 calc R . .
C33 C 0.4387(4) 0.7040(3) 0.11648(18) 0.046(8) Uiso 1 1 d G A .
H33 H 0.4430 0.7728 0.1183 0.055 Uiso 1 1 calc R . .
C34 C 0.4998(4) 0.6267(3) 0.14510(17) 0.073(11) Uiso 1 1 d G A .
H34 H 0.5459 0.6427 0.1665 0.087 Uiso 1 1 calc R . .
C35 C 0.4936(3) 0.5261(3) 0.14243(15) 0.056(9) Uiso 1 1 d G A .
H35 H 0.5354 0.4733 0.1620 0.067 Uiso 1 1 calc R . .
C36 C 0.5614(3) 0.3112(3) 0.07227(12) 0.023(6) Uiso 1 1 d G A .
C37 C 0.6254(3) 0.3716(3) 0.04920(14) 0.052(8) Uiso 1 1 d G A .
H37 H 0.5997 0.4444 0.0498 0.062 Uiso 1 1 calc R . .
C38 C 0.7269(3) 0.3255(4) 0.02524(15) 0.064(10) Uiso 1 1 d G A .
H38 H 0.7706 0.3668 0.0095 0.077 Uiso 1 1 calc R . .
C39 C 0.7645(3) 0.2189(4) 0.02435(14) 0.049(8) Uiso 1 1 d G A .
H39 H 0.8339 0.1874 0.0080 0.059 Uiso 1 1 calc R . .
C40 C 0.7006(3) 0.1585(3) 0.04742(13) 0.040(7) Uiso 1 1 d G A .
H40 H 0.7263 0.0857 0.0468 0.048 Uiso 1 1 calc R . .
C41 C 0.5990(3) 0.2047(3) 0.07138(12) 0.036(7) Uiso 1 1 d G A .
H41 H 0.5553 0.1634 0.0872 0.044 Uiso 1 1 calc R . .
C42 C 0.4915(3) 0.3297(3) 0.36292(13) 0.040(7) Uiso 1 1 d G A .
C43 C 0.4345(3) 0.4314(3) 0.35591(13) 0.028(6) Uiso 1 1 d G A .
H43 H 0.3680 0.4470 0.3421 0.034 Uiso 1 1 calc R . .
C44 C 0.4749(4) 0.5105(3) 0.36906(15) 0.046(8) Uiso 1 1 d G A .
H44 H 0.4360 0.5801 0.3643 0.055 Uiso 1 1 calc R . .
C45 C 0.5722(4) 0.4878(3) 0.38923(16) 0.045(8) Uiso 1 1 d G A .
H45 H 0.5998 0.5419 0.3982 0.054 Uiso 1 1 calc R . .
C46 C 0.6291(3) 0.3861(3) 0.39625(16) 0.032(6) Uiso 1 1 d G A .
H46 H 0.6956 0.3705 0.4100 0.039 Uiso 1 1 calc R . .
C47 C 0.5888(3) 0.3070(3) 0.38310(14) 0.046(8) Uiso 1 1 d G A .
H47 H 0.6277 0.2374 0.3879 0.056 Uiso 1 1 calc R . .
C48 C 0.3257(3) 0.2417(3) 0.40532(10) 0.032(6) Uiso 1 1 d G A .
C49 C 0.3555(3) 0.2564(3) 0.45181(11) 0.034(7) Uiso 1 1 d G A .
H49 H 0.4262 0.2612 0.4543 0.041 Uiso 1 1 calc R . .
C50 C 0.2819(4) 0.2641(3) 0.49462(11) 0.044(8) Uiso 1 1 d G A .
H50 H 0.3023 0.2741 0.5264 0.053 Uiso 1 1 calc R . .
C51 C 0.1785(3) 0.2571(3) 0.49093(11) 0.048(8) Uiso 1 1 d G A .
H51 H 0.1282 0.2623 0.5202 0.058 Uiso 1 1 calc R . .
C52 C 0.1487(3) 0.2424(3) 0.44444(11) 0.041(7) Uiso 1 1 d G A .
H52 H 0.0780 0.2376 0.4419 0.049 Uiso 1 1 calc R . .
C53 C 0.2223(3) 0.2347(3) 0.40164(10) 0.040(7) Uiso 1 1 d G A .
H53 H 0.2019 0.2246 0.3699 0.049 Uiso 1 1 calc R . .
C54 C 0.5266(3) 0.1096(3) 0.36159(11) 0.026(6) Uiso 1 1 d G A .
C55 C 0.6259(2) 0.0916(3) 0.33267(12) 0.045(8) Uiso 1 1 d G A .
H55 H 0.6380 0.1388 0.3066 0.054 Uiso 1 1 calc R . .
C56 C 0.7076(3) 0.0045(3) 0.34190(14) 0.038(7) Uiso 1 1 d G A .
H56 H 0.7755 -0.0078 0.3221 0.046 Uiso 1 1 calc R . .
C57 C 0.6899(3) -0.0645(3) 0.38006(14) 0.045(8) Uiso 1 1 d G A .
H57 H 0.7457 -0.1240 0.3864 0.054 Uiso 1 1 calc R . .
C58 C 0.5906(3) -0.0464(3) 0.40898(12) 0.037(7) Uiso 1 1 d G A .
H58 H 0.5785 -0.0936 0.4351 0.044 Uiso 1 1 calc R . .
C59 C 0.5090(3) 0.0406(3) 0.39975(11) 0.037(7) Uiso 1 1 d G A .
H59 H 0.4411 0.0529 0.4195 0.045 Uiso 1 1 calc R . .
C60 C 0.6395(3) -0.1814(2) 0.23199(14) 0.014(5) Uiso 1 1 d G A .
C61 C 0.5975(3) -0.1804(2) 0.28224(14) 0.037(7) Uiso 1 1 d G A .
H61 H 0.5722 -0.1172 0.2995 0.045 Uiso 1 1 calc R . .
C62 C 0.5926(3) -0.2719(2) 0.30724(15) 0.058(9) Uiso 1 1 d G A .
H62 H 0.5639 -0.2713 0.3416 0.070 Uiso 1 1 calc R . .
C63 C 0.6296(3) -0.3644(2) 0.28198(17) 0.043(7) Uiso 1 1 d G A .
H63 H 0.6262 -0.4269 0.2991 0.052 Uiso 1 1 calc R . .
C64 C 0.6716(3) -0.3654(2) 0.23172(17) 0.038(7) Uiso 1 1 d G A .
H64 H 0.6969 -0.4286 0.2145 0.045 Uiso 1 1 calc R . .
C65 C 0.6765(3) -0.2739(2) 0.20672(16) 0.035(7) Uiso 1 1 d G A .
H65 H 0.7052 -0.2745 0.1724 0.042 Uiso 1 1 calc R . .
C66 C 0.7777(2) -0.0464(3) 0.21642(14) 0.028(6) Uiso 1 1 d G A .
C67 C 0.8594(2) -0.1318(3) 0.22764(16) 0.032(6) Uiso 1 1 d G A .
H67 H 0.8484 -0.1985 0.2283 0.039 Uiso 1 1 calc R . .
C68 C 0.9573(2) -0.1196(4) 0.23798(18) 0.032(6) Uiso 1 1 d G A .
H68 H 1.0131 -0.1779 0.2456 0.038 Uiso 1 1 calc R . .
C69 C 0.9734(2) -0.0219(4) 0.23709(18) 0.043(7) Uiso 1 1 d G A .
H69 H 1.0403 -0.0136 0.2441 0.052 Uiso 1 1 calc R . .
C70 C 0.8917(2) 0.0635(3) 0.22586(16) 0.032(6) Uiso 1 1 d G A .
H70 H 0.9027 0.1302 0.2253 0.038 Uiso 1 1 calc R . .
C71 C 0.7938(2) 0.0512(3) 0.21553(14) 0.025(6) Uiso 1 1 d G A .
H71 H 0.7380 0.1096 0.2079 0.030 Uiso 1 1 calc R . .
C72 C 0.6649(3) -0.0795(3) 0.13532(13) 0.025(6) Uiso 1 1 d G A .
C73 C 0.5733(3) -0.0617(3) 0.11083(12) 0.028(6) Uiso 1 1 d G A .
H73 H 0.5044 -0.0349 0.1288 0.034 Uiso 1 1 calc R . .
C74 C 0.5826(3) -0.0830(3) 0.06008(12) 0.033(7) Uiso 1 1 d G A .
H74 H 0.5200 -0.0708 0.0433 0.040 Uiso 1 1 calc R . .
C75 C 0.6834(3) -0.1223(3) 0.03381(13) 0.038(7) Uiso 1 1 d G A .
H75 H 0.6898 -0.1369 -0.0009 0.046 Uiso 1 1 calc R . .
C76 C 0.7750(3) -0.1401(3) 0.05829(14) 0.033(7) Uiso 1 1 d G A .
H76 H 0.8440 -0.1669 0.0403 0.040 Uiso 1 1 calc R . .
C77 C 0.7658(3) -0.1188(3) 0.10904(14) 0.028(6) Uiso 1 1 d G A .
H77 H 0.8284 -0.1310 0.1258 0.033 Uiso 1 1 calc R . .
C78 C 0.2299(3) -0.1646(2) 0.31983(15) 0.031(6) Uiso 1 1 d G A .
C79 C 0.1537(3) -0.2190(3) 0.33302(17) 0.036(7) Uiso 1 1 d G A .
H79 H 0.0916 -0.1902 0.3556 0.043 Uiso 1 1 calc R . .
C80 C 0.1683(4) -0.3155(3) 0.31321(19) 0.040(7) Uiso 1 1 d G A .
H80 H 0.1162 -0.3527 0.3222 0.048 Uiso 1 1 calc R . .
C81 C 0.2591(4) -0.3577(2) 0.28022(19) 0.054(9) Uiso 1 1 d G A .
H81 H 0.2691 -0.4237 0.2667 0.065 Uiso 1 1 calc R . .
C82 C 0.3353(4) -0.3033(2) 0.26704(17) 0.050(8) Uiso 1 1 d G A .
H82 H 0.3974 -0.3321 0.2445 0.060 Uiso 1 1 calc R . .
C83 C 0.3207(3) -0.2068(2) 0.28684(15) 0.042(7) Uiso 1 1 d G A .
H83 H 0.3728 -0.1696 0.2778 0.050 Uiso 1 1 calc R . .
C84 C 0.2913(3) -0.0911(3) 0.40755(12) 0.027(6) Uiso 1 1 d G A .
C85 C 0.3587(3) -0.1897(3) 0.41125(14) 0.029(6) Uiso 1 1 d G A .
H85 H 0.3716 -0.2354 0.3840 0.035 Uiso 1 1 calc R . .
C86 C 0.4072(4) -0.2216(3) 0.45480(14) 0.057(9) Uiso 1 1 d G A .
H86 H 0.4532 -0.2890 0.4573 0.068 Uiso 1 1 calc R . .
C87 C 0.3882(4) -0.1547(3) 0.49466(13) 0.054(9) Uiso 1 1 d G A .
H87 H 0.4213 -0.1765 0.5244 0.065 Uiso 1 1 calc R . .
C88 C 0.3208(4) -0.0561(3) 0.49096(12) 0.058(9) Uiso 1 1 d G A .
H88 H 0.3079 -0.0104 0.5182 0.069 Uiso 1 1 calc R . .
C89 C 0.2724(3) -0.0242(3) 0.44741(12) 0.043(7) Uiso 1 1 d G A .
H89 H 0.2263 0.0432 0.4449 0.051 Uiso 1 1 calc R . .
C90 C 0.0857(3) 0.0156(3) 0.37382(13) 0.024(6) Uiso 1 1 d G A .
C91 C 0.0267(2) 0.0986(3) 0.34749(13) 0.039(7) Uiso 1 1 d G A .
H91 H 0.0590 0.1231 0.3174 0.046 Uiso 1 1 calc R . .
C92 C -0.0795(3) 0.1458(3) 0.36521(15) 0.040(7) Uiso 1 1 d G A .
H92 H -0.1198 0.2025 0.3472 0.048 Uiso 1 1 calc R . .
C93 C -0.1267(3) 0.1100(4) 0.40926(16) 0.050(8) Uiso 1 1 d G A .
H93 H -0.1993 0.1422 0.4214 0.060 Uiso 1 1 calc R . .
C94 C -0.0677(3) 0.0270(4) 0.43559(15) 0.054(8) Uiso 1 1 d G A .
H94 H -0.1000 0.0026 0.4657 0.064 Uiso 1 1 calc R . .
C95 C 0.0384(3) -0.0201(3) 0.41788(14) 0.043(7) Uiso 1 1 d G A .
H95 H 0.0787 -0.0768 0.4359 0.052 Uiso 1 1 calc R . .
C96 C 0.1141(3) -0.0690(3) 0.10051(15) 0.067(10) Uiso 1 1 d G A .
H96A H 0.1750 -0.1312 0.1021 0.081 Uiso 1 1 calc R . .
H96B H 0.0848 -0.0464 0.1352 0.081 Uiso 1 1 calc R . .
C97 C 0.1502(3) 0.0155(3) 0.07053(14) 0.064(10) Uiso 1 1 d G A .
H97A H 0.1928 -0.0093 0.0382 0.077 Uiso 1 1 calc R . .
H97B H 0.1918 0.0485 0.0898 0.077 Uiso 1 1 calc R . .
C98 C 0.0382(3) 0.0879(4) 0.06294(15) 0.071(10) Uiso 1 1 d G A .
H98A H 0.0169 0.1451 0.0870 0.085 Uiso 1 1 calc R . .
H98B H 0.0361 0.1162 0.0282 0.085 Uiso 1 1 calc R . .
C99 C -0.0319(4) 0.0144(4) 0.07355(17) 0.071(10) Uiso 1 1 d G A .
H99A H -0.0784 0.0315 0.1057 0.085 Uiso 1 1 calc R . .
H99B H -0.0784 0.0198 0.0465 0.085 Uiso 1 1 calc R . .
C100 C 0.0870(4) 0.5982(3) 0.45315(15) 0.084(12) Uiso 1 1 d G A .
H10A H 0.0470 0.5569 0.4751 0.100 Uiso 1 1 calc R . .
H10B H 0.0520 0.6171 0.4220 0.100 Uiso 1 1 calc R . .
C101 C 0.1949(4) 0.5415(3) 0.44154(14) 0.094(13) Uiso 1 1 d G A .
H10C H 0.2242 0.5625 0.4081 0.113 Uiso 1 1 calc R . .
H10D H 0.2002 0.4671 0.4413 0.113 Uiso 1 1 calc R . .
C102 C 0.2578(4) 0.5647(3) 0.48267(15) 0.112(16) Uiso 1 1 d G A .
H10E H 0.2543 0.5207 0.5131 0.134 Uiso 1 1 calc R . .
H10F H 0.3335 0.5619 0.4703 0.134 Uiso 1 1 calc R . .
C103 C 0.1874(4) 0.6731(3) 0.48967(17) 0.105(15) Uiso 1 1 d G A .
H10G H 0.1843 0.6918 0.5251 0.126 Uiso 1 1 calc R . .
H10H H 0.2219 0.7201 0.4686 0.126 Uiso 1 1 calc R . .

loop_
_atom_site_aniso_label
_atom_site_aniso_U_11
_atom_site_aniso_U_22
_atom_site_aniso_U_33
_atom_site_aniso_U_23
_atom_site_aniso_U_13
_atom_site_aniso_U_12
Au1 0.0257(6) 0.0133(5) 0.0275(6) -0.0002(4) -0.0006(4) -0.0019(4)
Au2 0.0337(6) 0.0140(5) 0.0266(6) -0.0006(4) 0.0036(4) -0.0101(4)
Ni1 0.0248(11) 0.0163(11) 0.0222(12) 0.0024(8) -0.0017(9) -0.0038(9)
O1 0.030(10) 0.020(10) 0.032(11) 0.004(8) 0.000(8) -0.003(8)
O2 0.043(12) 0.027(11) 0.063(14) -0.025(10) 0.001(10) -0.009(9)
O3 0.029(10) 0.020(10) 0.032(10) -0.008(8) -0.002(8) -0.002(8)
O4 0.029(10) 0.029(11) 0.050(12) 0.000(8) -0.010(8) -0.022(8)
O5 0.072(15) 0.013(11) 0.060(14) -0.023(9) 0.014(11) -0.011(10)
P1 0.033(4) 0.017(4) 0.024(4) 0.005(3) -0.004(3) -0.016(3)
P2 0.034(4) 0.006(3) 0.022(4) 0.001(3) 0.004(3) 0.005(3)
P3 0.029(4) 0.012(3) 0.021(4) 0.005(3) -0.007(3) -0.006(3)
P4 0.029(4) 0.016(3) 0.025(4) 0.001(3) 0.004(3) -0.006(3)
P5 0.040(4) 0.020(4) 0.032(4) -0.003(3) 0.000(3) -0.010(3)
Pt1 0.0248(11) 0.0163(11) 0.0222(12) 0.0024(8) -0.0017(9) -0.0038(9)
Pt2 0.0253(6) 0.0097(5) 0.0275(6) -0.0022(4) -0.0033(4) -0.0063(4)
Pt3 0.0264(6) 0.0133(5) 0.0243(6) 0.0019(4) -0.0018(4) -0.0060(4)
Pt4 0.0304(6) 0.0148(5) 0.0294(6) -0.0005(4) -0.0009(4) -0.0075(4)
C1 0.055(18) 0.021(14) 0.015(15) -0.013(11) -0.014(13) -0.011(13)
C2 0.07(2) 0.035(16) 0.010(13) -0.017(11) 0.010(13) -0.051(15)
C5 0.07(2) 0.038(19) 0.025(17) 0.004(14) -0.005(14) 0.003(16)

loop_
_atom_type_symbol
_atom_type_description
_atom_type_scat_dispersion_real
_atom_type_scat_dispersion_imag
_atom_type_scat_source
Pt Pt -1.7033 8.3905 'International Tables Vol C Tables 4.2.6.8 and 6.1.1.4'
Au Au -2.0133 8.8022 'International Tables Vol C Tables 4.2.6.8 and 6.1.1.4'
P P 0.1023 0.0942 'International Tables Vol C Tables 4.2.6.8 and 6.1.1.4'
C C 0.0033 0.0016 'International Tables Vol C Tables 4.2.6.8 and 6.1.1.4'
O O 0.0106 0.0060 'International Tables Vol C Tables 4.2.6.8 and 6.1.1.4'
H H 0.0000 0.0000 'International Tables Vol C Tables 4.2.6.8 and 6.1.1.4'
Ni Ni 0.3393 1.1124 'International Tables Vol C Tables 4.2.6.8 and 6.1.1.4'

loop_
_geom_angle_atom_site_label_1
_geom_angle_atom_site_label_2
_geom_angle_atom_site_label_3
_geom_angle
_geom_angle_site_symmetry_1
_geom_angle_site_symmetry_3
_geom_angle_publ_flag
P2 Au1 Pt4 165.49(18) . . ?
P2 Au1 Ni1 129.97(18) . . ?
Pt4 Au1 Ni1 64.54(5) . . ?
P2 Au1 Au2 129.46(16) . . ?
Pt4 Au1 Au2 55.93(3) . . ?
Ni1 Au1 Au2 55.37(5) . . ?
P2 Au1 Pt3 130.74(16) . . ?
Pt4 Au1 Pt3 54.59(3) . . ?
Ni1 Au1 Pt3 54.03(5) . . ?
Au2 Au1 Pt3 94.50(4) . . ?
P1 Au2 Ni1 135.47(17) . . ?
P1 Au2 Pt4 155.85(17) . . ?
Ni1 Au2 Pt4 65.12(5) . . ?
P1 Au2 Au1 141.07(17) . . ?
Ni1 Au2 Au1 56.46(5) . . ?
Pt4 Au2 Au1 56.18(3) . . ?
C5 Ni1 C1 102.6(11) . . ?
C5 Ni1 C2 99.0(12) . . ?
C1 Ni1 C2 94.3(10) . . ?
C5 Ni1 Pt2 139.5(10) . . ?
C1 Ni1 Pt2 104.5(7) . . ?
C2 Ni1 Pt2 49.6(6) . . ?
C5 Ni1 Pt3 143.4(10) . . ?
C1 Ni1 Pt3 49.2(7) . . ?
C2 Ni1 Pt3 105.2(7) . . ?
Pt2 Ni1 Pt3 76.35(6) . . ?
C5 Ni1 Au2 85.7(9) . . ?
C1 Ni1 Au2 159.4(7) . . ?
C2 Ni1 Au2 103.0(6) . . ?
Pt2 Ni1 Au2 79.36(6) . . ?
Pt3 Ni1 Au2 114.31(8) . . ?
C5 Ni1 Au1 92.3(10) . . ?
C1 Ni1 Au1 92.4(7) . . ?
C2 Ni1 Au1 165.2(6) . . ?
Pt2 Ni1 Au1 115.86(8) . . ?
Pt3 Ni1 Au1 69.86(6) . . ?
Au2 Ni1 Au1 68.17(5) . . ?
C5 Ni1 Pt4 138.3(9) . . ?
C1 Ni1 Pt4 106.4(7) . . ?
C2 Ni1 Pt4 107.7(6) . . ?
Pt2 Ni1 Pt4 58.20(5) . . ?
Pt3 Ni1 Pt4 57.38(5) . . ?
Au2 Ni1 Pt4 57.83(5) . . ?
Au1 Ni1 Pt4 57.67(5) . . ?
C96 O6 C99 99.2(15) . . ?
C103 O7 C100 105(2) . . ?
C78 P1 C90 106.6(4) . . ?
C78 P1 C84 102.4(3) . . ?
C90 P1 C84 102.9(3) . . ?
C78 P1 Au2 114.7(3) . . ?
C90 P1 Au2 111.3(3) . . ?
C84 P1 Au2 117.6(3) . . ?
C66 P2 C72 104.0(3) . . ?
C66 P2 C60 102.2(3) . . ?
C72 P2 C60 103.3(3) . . ?
C66 P2 Au1 118.3(3) . . ?
C72 P2 Au1 114.5(3) . . ?
C60 P2 Au1 112.7(3) . . ?
C24 P3 C30 101.1(3) . . ?
C24 P3 C36 105.5(4) . . ?
C30 P3 C36 101.9(3) . . ?
C24 P3 Pt3 112.9(3) . . ?
C30 P3 Pt3 120.6(3) . . ?
C36 P3 Pt3 113.0(3) . . ?
C18 P4 C12 103.2(3) . . ?
C18 P4 C6 104.8(4) . . ?
C12 P4 C6 102.2(3) . . ?
C18 P4 Pt2 112.4(3) . . ?
C12 P4 Pt2 114.5(3) . . ?
C6 P4 Pt2 118.1(3) . . ?
C54 P5 C42 102.4(4) . . ?
C54 P5 C48 102.0(4) . . ?
C42 P5 C48 98.2(3) . . ?
C54 P5 Pt4 117.7(3) . . ?
C42 P5 Pt4 118.1(3) . . ?
C48 P5 Pt4 115.5(4) . . ?
C2 Pt2 C3 163.7(10) . . ?
C2 Pt2 P4 99.9(9) . . ?
C3 Pt2 P4 96.3(6) . . ?
C2 Pt2 Ni1 49.6(8) . . ?
C3 Pt2 Ni1 114.8(6) . . ?
P4 Pt2 Ni1 147.80(18) . . ?
C2 Pt2 Pt4 115.4(8) . . ?
C3 Pt2 Pt4 48.9(6) . . ?
P4 Pt2 Pt4 144.04(18) . . ?
Ni1 Pt2 Pt4 65.90(5) . . ?
C1 Pt3 C4 163.8(10) . . ?
C1 Pt3 P3 93.3(7) . . ?
C4 Pt3 P3 102.9(6) . . ?
C1 Pt3 Ni1 47.4(7) . . ?
C4 Pt3 Ni1 116.7(6) . . ?
P3 Pt3 Ni1 139.90(17) . . ?
C1 Pt3 Pt4 113.3(7) . . ?
C4 Pt3 Pt4 50.7(6) . . ?
P3 Pt3 Pt4 153.06(17) . . ?
Ni1 Pt3 Pt4 66.02(5) . . ?
C1 Pt3 Au1 81.5(7) . . ?
C4 Pt3 Au1 86.2(6) . . ?
P3 Pt3 Au1 137.54(16) . . ?
Ni1 Pt3 Au1 56.11(5) . . ?
Pt4 Pt3 Au1 55.83(3) . . ?
C3 Pt4 C4 89.9(8) . . ?
C3 Pt4 P5 95.6(6) . . ?
C4 Pt4 P5 104.5(6) . . ?
C3 Pt4 Pt3 102.7(6) . . ?
C4 Pt4 Pt3 49.1(6) . . ?
P5 Pt4 Pt3 146.97(18) . . ?
C3 Pt4 Pt2 49.7(6) . . ?
C4 Pt4 Pt2 101.2(6) . . ?
P5 Pt4 Pt2 136.44(18) . . ?
Pt3 Pt4 Pt2 74.79(4) . . ?
C3 Pt4 Au2 103.6(6) . . ?
C4 Pt4 Au2 160.2(6) . . ?
P5 Pt4 Au2 88.73(17) . . ?
Pt3 Pt4 Au2 112.77(5) . . ?
Pt2 Pt4 Au2 77.75(4) . . ?
C3 Pt4 Au1 163.3(6) . . ?
C4 Pt4 Au1 95.3(6) . . ?
P5 Pt4 Au1 98.37(17) . . ?
Pt3 Pt4 Au1 69.57(4) . . ?
Pt2 Pt4 Au1 113.69(5) . . ?
Au2 Pt4 Au1 67.89(4) . . ?
C3 Pt4 Ni1 105.6(6) . . ?
C4 Pt4 Ni1 105.7(6) . . ?
P5 Pt4 Ni1 142.82(17) . . ?
Pt3 Pt4 Ni1 56.60(5) . . ?
Pt2 Pt4 Ni1 55.90(5) . . ?
Au2 Pt4 Ni1 57.05(5) . . ?
Au1 Pt4 Ni1 57.79(5) . . ?
O1 C1 Ni1 134(2) . . ?
O1 C1 Pt3 143(2) . . ?
Ni1 C1 Pt3 83.5(9) . . ?
O2 C2 Ni1 132(2) . . ?
O2 C2 Pt2 147(2) . . ?
Ni1 C2 Pt2 80.8(10) . . ?
O3 C3 Pt4 138.6(17) . . ?
O3 C3 Pt2 139.6(17) . . ?
Pt4 C3 Pt2 81.4(8) . . ?
O4 C4 Pt3 144.6(18) . . ?
O4 C4 Pt4 135.1(18) . . ?
Pt3 C4 Pt4 80.2(8) . . ?
O5 C5 Ni1 175(3) . . ?
C7 C6 C11 120.0 . . ?
C7 C6 P4 118.0(2) . . ?
C11 C6 P4 122.0(2) . . ?
C8 C7 C6 120.0 . . ?
C9 C8 C7 120.0 . . ?
C8 C9 C10 120.0 . . ?
C11 C10 C9 120.0 . . ?
C10 C11 C6 120.0 . . ?
C13 C12 C17 120.0 . . ?
C13 C12 P4 118.0(2) . . ?
C17 C12 P4 122.0(2) . . ?
C14 C13 C12 120.0 . . ?
C13 C14 C15 120.0 . . ?
C16 C15 C14 120.0 . . ?
C15 C16 C17 120.0 . . ?
C16 C17 C12 120.0 . . ?
C19 C18 C23 120.0 . . ?
C19 C18 P4 123.9(2) . . ?
C23 C18 P4 116.2(2) . . ?
C18 C19 C20 120.0 . . ?
C21 C20 C19 120.0 . . ?
C20 C21 C22 120.0 . . ?
C23 C22 C21 120.0 . . ?
C22 C23 C18 120.0 . . ?
C25 C24 C29 120.0 . . ?
C25 C24 P3 116.4(2) . . ?
C29 C24 P3 123.5(2) . . ?
C24 C25 C26 120.0 . . ?
C27 C26 C25 120.0 . . ?
C26 C27 C28 120.0 . . ?
C27 C28 C29 120.0 . . ?
C28 C29 C24 120.0 . . ?
C31 C30 C35 120.0 . . ?
C31 C30 P3 121.2(2) . . ?
C35 C30 P3 118.7(2) . . ?
C30 C31 C32 120.0 . . ?
C31 C32 C33 120.0 . . ?
C34 C33 C32 120.0 . . ?
C33 C34 C35 120.0 . . ?
C34 C35 C30 120.0 . . ?
C37 C36 C41 120.0 . . ?
C37 C36 P3 122.4(2) . . ?
C41 C36 P3 117.6(2) . . ?
C36 C37 C38 120.0 . . ?
C39 C38 C37 120.0 . . ?
C38 C39 C40 120.0 . . ?
C39 C40 C41 120.0 . . ?
C36 C41 C40 120.0 . . ?
C43 C42 C47 120.0 . . ?
C43 C42 P5 116.7(2) . . ?
C47 C42 P5 123.2(2) . . ?
C44 C43 C42 120.0 . . ?
C43 C44 C45 120.0 . . ?
C46 C45 C44 120.0 . . ?
C45 C46 C47 120.0 . . ?
C46 C47 C42 120.0 . . ?
C49 C48 C53 120.0 . . ?
C49 C48 P5 119.7(2) . . ?
C53 C48 P5 120.3(2) . . ?
C48 C49 C50 120.0 . . ?
C51 C50 C49 120.0 . . ?
C52 C51 C50 120.0 . . ?
C53 C52 C51 120.0 . . ?
C52 C53 C48 120.0 . . ?
C55 C54 C59 120.0 . . ?
C55 C54 P5 116.5(2) . . ?
C59 C54 P5 123.5(2) . . ?
C54 C55 C56 120.0 . . ?
C57 C56 C55 120.0 . . ?
C56 C57 C58 120.0 . . ?
C59 C58 C57 120.0 . . ?
C58 C59 C54 120.0 . . ?
C61 C60 C65 120.0 . . ?
C61 C60 P2 116.3(2) . . ?
C65 C60 P2 123.7(2) . . ?
C62 C61 C60 120.0 . . ?
C61 C62 C63 120.0 . . ?
C64 C63 C62 120.0 . . ?
C63 C64 C65 120.0 . . ?
C60 C65 C64 120.0 . . ?
C67 C66 C71 120.0 . . ?
C67 C66 P2 123.1(2) . . ?
C71 C66 P2 116.9(2) . . ?
C68 C67 C66 120.0 . . ?
C67 C68 C69 120.0 . . ?
C68 C69 C70 120.0 . . ?
C71 C70 C69 120.0 . . ?
C70 C71 C66 120.0 . . ?
C73 C72 C77 120.0 . . ?
C73 C72 P2 117.5(2) . . ?
C77 C72 P2 122.4(2) . . ?
C74 C73 C72 120.0 . . ?
C73 C74 C75 120.0 . . ?
C74 C75 C76 120.0 . . ?
C77 C76 C75 120.0 . . ?
C76 C77 C72 120.0 . . ?
C79 C78 C83 120.0 . . ?
C79 C78 P1 123.7(2) . . ?
C83 C78 P1 115.9(2) . . ?
C78 C79 C80 120.0 . . ?
C81 C80 C79 120.0 . . ?
C80 C81 C82 120.0 . . ?
C81 C82 C83 120.0 . . ?
C82 C83 C78 120.0 . . ?
C85 C84 C89 120.0 . . ?
C85 C84 P1 121.4(2) . . ?
C89 C84 P1 118.6(2) . . ?
C86 C85 C84 120.0 . . ?
C85 C86 C87 120.0 . . ?
C88 C87 C86 120.0 . . ?
C87 C88 C89 120.0 . . ?
C88 C89 C84 120.0 . . ?
C91 C90 C95 120.0 . . ?
C91 C90 P1 118.8(2) . . ?
C95 C90 P1 121.2(2) . . ?
C92 C91 C90 120.0 . . ?
C93 C92 C91 120.0 . . ?
C92 C93 C94 120.0 . . ?
C93 C94 C95 120.0 . . ?
C94 C95 C90 120.0 . . ?
O6 C96 C97 105.7(10) . . ?
C96 C97 C98 98.6 . . ?
C99 C98 C97 101.0 . . ?
O6 C99 C98 108.0(9) . . ?
C101 C100 O7 107.4(13) . . ?
C100 C101 C102 106.7 . . ?
C103 C102 C101 93.5 . . ?
O7 C103 C102 115.5(15) . . ?

loop_
_geom_bond_atom_site_label_1
_geom_bond_atom_site_label_2
_geom_bond_distance
_geom_bond_site_symmetry_2
_geom_bond_publ_flag
Au1 P2 2.292(6) . ?
Au1 Pt4 2.7141(13) . ?
Au1 Ni1 2.718(2) . ?
Au1 Au2 3.0269(14) . ?
Au1 Pt3 3.0740(13) . ?
Au2 P1 2.297(6) . ?
Au2 Ni1 2.683(2) . ?
Au2 Pt4 2.7062(14) . ?
Ni1 C5 1.73(3) . ?
Ni1 C1 1.96(3) . ?
Ni1 C2 2.03(3) . ?
Ni1 Pt2 2.631(2) . ?
Ni1 Pt3 2.650(2) . ?
Ni1 Pt4 2.900(2) . ?
O1 C1 1.18(3) . ?
O2 C2 1.13(3) . ?
O3 C3 1.17(2) . ?
O4 C4 1.17(3) . ?
O5 C5 1.16(3) . ?
O6 C96 1.34(2) . ?
O6 C99 1.44(2) . ?
O7 C103 1.33(3) . ?
O7 C100 1.43(3) . ?
P1 C78 1.838(7) . ?
P1 C90 1.854(7) . ?
P1 C84 1.858(7) . ?
P2 C66 1.829(8) . ?
P2 C72 1.834(7) . ?
P2 C60 1.862(7) . ?
P3 C24 1.825(7) . ?
P3 C30 1.844(7) . ?
P3 C36 1.852(7) . ?
P3 Pt3 2.251(6) . ?
P4 C18 1.832(7) . ?
P4 C12 1.851(7) . ?
P4 C6 1.853(7) . ?
P4 Pt2 2.233(6) . ?
P5 C54 1.835(7) . ?
P5 C42 1.868(7) . ?
P5 C48 1.876(7) . ?
P5 Pt4 2.268(7) . ?
Pt2 C2 2.03(2) . ?
Pt2 C3 2.08(2) . ?
Pt2 Pt4 2.7003(14) . ?
Pt3 C1 2.02(2) . ?
Pt3 C4 2.05(2) . ?
Pt3 Pt4 2.6736(15) . ?
Pt4 C3 2.06(2) . ?
Pt4 C4 2.10(2) . ?
C6 C7 1.3900 . ?
C6 C11 1.3900 . ?
C7 C8 1.3900 . ?
C8 C9 1.3900 . ?
C9 C10 1.3900 . ?
C10 C11 1.3900 . ?
C12 C13 1.3900 . ?
C12 C17 1.3900 . ?
C13 C14 1.3900 . ?
C14 C15 1.3900 . ?
C15 C16 1.3900 . ?
C16 C17 1.3900 . ?
C18 C19 1.3900 . ?
C18 C23 1.3900 . ?
C19 C20 1.3900 . ?
C20 C21 1.3900 . ?
C21 C22 1.3900 . ?
C22 C23 1.3900 . ?
C24 C25 1.3900 . ?
C24 C29 1.3900 . ?
C25 C26 1.3900 . ?
C26 C27 1.3900 . ?
C27 C28 1.3900 . ?
C28 C29 1.3900 . ?
C30 C31 1.3900 . ?
C30 C35 1.3900 . ?
C31 C32 1.3900 . ?
C32 C33 1.3900 . ?
C33 C34 1.3900 . ?
C34 C35 1.3900 . ?
C36 C37 1.3900 . ?
C36 C41 1.3900 . ?
C37 C38 1.3900 . ?
C38 C39 1.3900 . ?
C39 C40 1.3900 . ?
C40 C41 1.3900 . ?
C42 C43 1.3900 . ?
C42 C47 1.3900 . ?
C43 C44 1.3900 . ?
C44 C45 1.3900 . ?
C45 C46 1.3900 . ?
C46 C47 1.3900 . ?
C48 C49 1.3900 . ?
C48 C53 1.3900 . ?
C49 C50 1.3900 . ?
C50 C51 1.3900 . ?
C51 C52 1.3900 . ?
C52 C53 1.3900 . ?
C54 C55 1.3900 . ?
C54 C59 1.3900 . ?
C55 C56 1.3900 . ?
C56 C57 1.3900 . ?
C57 C58 1.3900 . ?
C58 C59 1.3900 . ?
C60 C61 1.3900 . ?
C60 C65 1.3900 . ?
C61 C62 1.3900 . ?
C62 C63 1.3900 . ?
C63 C64 1.3900 . ?
C64 C65 1.3900 . ?
C66 C67 1.3900 . ?
C66 C71 1.3900 . ?
C67 C68 1.3900 . ?
C68 C69 1.3900 . ?
C69 C70 1.3900 . ?
C70 C71 1.3900 . ?
C72 C73 1.3900 . ?
C72 C77 1.3900 . ?
C73 C74 1.3900 . ?
C74 C75 1.3900 . ?
C75 C76 1.3900 . ?
C76 C77 1.3900 . ?
C78 C79 1.3900 . ?
C78 C83 1.3900 . ?
C79 C80 1.3900 . ?
C80 C81 1.3900 . ?
C81 C82 1.3900 . ?
C82 C83 1.3900 . ?
C84 C85 1.3900 . ?
C84 C89 1.3900 . ?
C85 C86 1.3900 . ?
C86 C87 1.3900 . ?
C87 C88 1.3900 . ?
C88 C89 1.3900 . ?
C90 C91 1.3900 . ?
C90 C95 1.3900 . ?
C91 C92 1.3900 . ?
C92 C93 1.3900 . ?
C93 C94 1.3900 . ?
C94 C95 1.3900 . ?
C96 C97 1.5082 . ?
C97 C98 1.5507 . ?
C98 C99 1.5156 . ?
C100 C101 1.4096 . ?
C101 C102 1.5442 . ?
C102 C103 1.5094 . ?
